data_4315897
loop_
_publ_author_name
'Jue-Chao Jiang'
'Zhao-Lian Chu'
'Wei Huang'
'Gang Wang'
'Xiao-Zeng You'

_publ_section_title
;
 Dinuclear Cadmium(II), Zinc(II), and Manganese(II), Trinuclear
 Nickel(II), and Pentanuclear Copper(II) Complexes with Novel Macrocyclic
 and Acyclic Schiff-Base Ligands Having Enantiopure or Racemic Camphoric
 Diamine Components
;
_journal_name_full 'Inorganic Chemistry'
_journal_page_first 5897
_journal_page_last 5911
_journal_paper_doi 10.1021/ic100349d
_journal_volume 49
_journal_year 2010
_chemical_absolute_configuration rm
_chemical_formula_moiety 'C32 H36 Cl4 N4 O2 Zn2, C2 H3 N'
_chemical_formula_sum 'C34 H39 Cl4 N5 O2 Zn2'
_chemical_formula_weight 822.24
_chemical_name_systematic
; 
 ? 
;
_space_group_IT_number 19
_symmetry_cell_setting orthorhombic
_symmetry_space_group_name_Hall 'P 2ac 2ab'
_symmetry_space_group_name_H-M 'P 21 21 21'
_atom_sites_solution_hydrogens geom
_atom_sites_solution_primary direct
_atom_sites_solution_secondary difmap
_audit_creation_method SHELXL-97
_cell_angle_alpha 90.00
_cell_angle_beta 90.00
_cell_angle_gamma 90.00
_cell_formula_units_Z 4
_cell_length_a 11.2423(11)
_cell_length_b 15.7444(16)
_cell_length_c 20.618(2)
_cell_measurement_reflns_used 2748
_cell_measurement_temperature 291(2)
_cell_measurement_theta_max 18.573
_cell_measurement_theta_min 2.228
_cell_volume 3649.5(6)
_computing_cell_refinement SMART
_computing_data_collection 'SMART (BRUKER 2000)'
_computing_data_reduction 'SAINT (BRUKER 2000)'
_computing_molecular_graphics SHELXTL
_computing_publication_material SHELXTL
_computing_structure_refinement SHELXTL
_computing_structure_solution 'SHELXTL (BRUKER 2000)'
_diffrn_ambient_temperature 291(2)
_diffrn_measured_fraction_theta_full 1.000
_diffrn_measured_fraction_theta_max 1.000
_diffrn_measurement_device_type 'Bruker CCD area detector'
_diffrn_measurement_method '\f and \w scans'
_diffrn_radiation_monochromator graphite
_diffrn_radiation_source 'fine-focus sealed tube'
_diffrn_radiation_type MoK\a
_diffrn_radiation_wavelength 0.71073
_diffrn_reflns_av_R_equivalents 0.0764
_diffrn_reflns_av_sigmaI/netI 0.1103
_diffrn_reflns_limit_h_max 13
_diffrn_reflns_limit_h_min -13
_diffrn_reflns_limit_k_max 17
_diffrn_reflns_limit_k_min -18
_diffrn_reflns_limit_l_max 24
_diffrn_reflns_limit_l_min -18
_diffrn_reflns_number 18653
_diffrn_reflns_theta_full 25.00
_diffrn_reflns_theta_max 25.00
_diffrn_reflns_theta_min 1.98
_diffrn_standards_decay_% 0
_diffrn_standards_interval_count 0
_diffrn_standards_interval_time 0
_diffrn_standards_number 0
_exptl_absorpt_coefficient_mu 1.645
_exptl_absorpt_correction_T_max 0.8528
_exptl_absorpt_correction_T_min 0.8024
_exptl_absorpt_correction_type multi-scan
_exptl_absorpt_process_details 'SADABS, Bruker(2000)'
_exptl_crystal_colour 'light yellow'
_exptl_crystal_density_diffrn 1.497
_exptl_crystal_density_method 'not measured'
_exptl_crystal_description block
_exptl_crystal_F_000 1688
_exptl_crystal_size_max 0.14
_exptl_crystal_size_mid 0.12
_exptl_crystal_size_min 0.10
_refine_diff_density_max 0.417
_refine_diff_density_min -0.390
_refine_diff_density_rms 0.068
_refine_ls_abs_structure_details 'Flack H D (1983), Acta Cryst. A39, 876-881'
_refine_ls_abs_structure_Flack 0.022(13)
_refine_ls_extinction_method none
_refine_ls_goodness_of_fit_ref 0.793
_refine_ls_hydrogen_treatment constr
_refine_ls_matrix_type full
_refine_ls_number_parameters 425
_refine_ls_number_reflns 6426
_refine_ls_number_restraints 0
_refine_ls_restrained_S_all 0.793
_refine_ls_R_factor_all 0.0739
_refine_ls_R_factor_gt 0.0405
_refine_ls_shift/su_max 0.000
_refine_ls_shift/su_mean 0.000
_refine_ls_structure_factor_coef Fsqd
_refine_ls_weighting_details 'calc w=1/[\s^2^(Fo^2^)+(0.0184P)^2^] where P=(Fo^2^+2Fc^2^)/3'
_refine_ls_weighting_scheme calc
_refine_ls_wR_factor_gt 0.0649
_refine_ls_wR_factor_ref 0.0729
_reflns_number_gt 4034
_reflns_number_total 6426
_reflns_threshold_expression >2sigma(I)
_cod_data_source_file ic100349d_si_002_07.cif
_cod_data_source_block 7
_cod_database_code 4315897

loop_
_symmetry_equiv_pos_as_xyz
'x, y, z'
'-x+1/2, -y, z+1/2'
'-x, y+1/2, -z+1/2'
'x+1/2, -y+1/2, -z'

loop_
_atom_site_label
_atom_site_type_symbol
_atom_site_fract_x
_atom_site_fract_y
_atom_site_fract_z
_atom_site_U_iso_or_equiv
_atom_site_adp_type
_atom_site_occupancy
_atom_site_symmetry_multiplicity
_atom_site_calc_flag
_atom_site_refinement_flags
_atom_site_disorder_assembly
_atom_site_disorder_group
Zn1 Zn 0.40007(5) 0.28043(4) 0.17704(3) 0.03814(16) Uani 1 1 d . . .
Zn2 Zn 0.11248(5) 0.31029(4) 0.20396(3) 0.03998(17) Uani 1 1 d . . .
C1 C 0.2663(4) 0.1861(3) 0.2810(2) 0.0345(13) Uani 1 1 d . . .
C2 C 0.3555(4) 0.1217(3) 0.2807(2) 0.0336(13) Uani 1 1 d . . .
C3 C 0.3629(4) 0.0645(3) 0.3323(3) 0.0448(14) Uani 1 1 d . . .
H3 H 0.4191 0.0212 0.3310 0.054 Uiso 1 1 calc R . .
C4 C 0.2892(5) 0.0710(3) 0.3845(3) 0.0456(15) Uani 1 1 d . . .
C5 C 0.2020(5) 0.1311(3) 0.3853(3) 0.0424(14) Uani 1 1 d . . .
H5 H 0.1513 0.1343 0.4208 0.051 Uiso 1 1 calc R . .
C6 C 0.1868(4) 0.1878(3) 0.3341(2) 0.0359(13) Uani 1 1 d . . .
C7 C 0.4368(4) 0.1059(3) 0.2274(3) 0.0417(15) Uani 1 1 d . . .
H7 H 0.4736 0.0530 0.2276 0.050 Uiso 1 1 calc R . .
C8 C 0.0864(4) 0.2443(3) 0.3413(3) 0.0415(14) Uani 1 1 d . . .
H8 H 0.0493 0.2429 0.3816 0.050 Uiso 1 1 calc R . .
C9 C 0.5549(5) 0.1245(4) 0.1299(3) 0.0563(18) Uani 1 1 d . . .
C10 C 0.5082(6) 0.1497(4) 0.0625(3) 0.0645(19) Uani 1 1 d . . .
C11 C 0.5462(5) 0.2403(4) 0.0543(3) 0.0593(18) Uani 1 1 d . . .
H11 H 0.5568 0.2535 0.0082 0.071 Uiso 1 1 calc R . .
C12 C 0.6656(5) 0.2491(5) 0.0906(3) 0.0857(17) Uani 1 1 d . . .
H12A H 0.7318 0.2417 0.0610 0.103 Uiso 1 1 calc R . .
H12B H 0.6719 0.3047 0.1107 0.103 Uiso 1 1 calc R . .
C13 C 0.6658(5) 0.1811(4) 0.1409(3) 0.0857(17) Uani 1 1 d . . .
H13A H 0.6632 0.2062 0.1838 0.103 Uiso 1 1 calc R . .
H13B H 0.7376 0.1473 0.1373 0.103 Uiso 1 1 calc R . .
C14 C 0.5843(7) 0.0315(4) 0.1371(3) 0.102(3) Uani 1 1 d . . .
H14A H 0.6136 0.0210 0.1801 0.152 Uiso 1 1 calc R . .
H14B H 0.6440 0.0160 0.1060 0.152 Uiso 1 1 calc R . .
H14C H 0.5140 -0.0018 0.1299 0.152 Uiso 1 1 calc R . .
C15 C 0.3784(6) 0.1325(4) 0.0537(3) 0.078(2) Uani 1 1 d . . .
H15A H 0.3335 0.1668 0.0833 0.116 Uiso 1 1 calc R . .
H15B H 0.3627 0.0736 0.0620 0.116 Uiso 1 1 calc R . .
H15C H 0.3557 0.1460 0.0100 0.116 Uiso 1 1 calc R . .
C16 C 0.5749(7) 0.0984(4) 0.0093(3) 0.114(3) Uani 1 1 d . . .
H16A H 0.5566 0.0392 0.0138 0.171 Uiso 1 1 calc R . .
H16B H 0.6591 0.1067 0.0141 0.171 Uiso 1 1 calc R . .
H16C H 0.5503 0.1178 -0.0327 0.171 Uiso 1 1 calc R . .
C17 C 0.2684(5) 0.4268(3) 0.1160(3) 0.0377(14) Uani 1 1 d . . .
C18 C 0.3586(5) 0.4347(4) 0.0689(3) 0.0433(15) Uani 1 1 d . . .
C19 C 0.3684(6) 0.5101(4) 0.0330(3) 0.0591(18) Uani 1 1 d . . .
H19 H 0.4270 0.5146 0.0013 0.071 Uiso 1 1 calc R . .
C20 C 0.2939(6) 0.5762(4) 0.0435(3) 0.072(2) Uani 1 1 d . . .
C21 C 0.2038(6) 0.5688(4) 0.0873(3) 0.068(2) Uani 1 1 d . . .
H21 H 0.1505 0.6135 0.0925 0.082 Uiso 1 1 calc R . .
C22 C 0.1903(5) 0.4963(4) 0.1240(3) 0.0451(15) Uani 1 1 d . . .
C23 C 0.4382(5) 0.3669(4) 0.0510(3) 0.0455(15) Uani 1 1 d . . .
H23 H 0.4770 0.3725 0.0114 0.055 Uiso 1 1 calc R . .
C24 C 0.0872(5) 0.4953(3) 0.1662(3) 0.0503(15) Uani 1 1 d . . .
H24 H 0.0458 0.5462 0.1696 0.060 Uiso 1 1 calc R . .
C25 C -0.0719(4) 0.3424(3) 0.3190(3) 0.0465(15) Uani 1 1 d . . .
C26 C -0.0517(5) 0.4396(3) 0.3088(3) 0.0472(16) Uani 1 1 d . . .
C27 C -0.0664(4) 0.4510(4) 0.2345(3) 0.0486(16) Uani 1 1 d . . .
H27 H -0.0938 0.5087 0.2248 0.058 Uiso 1 1 calc R . .
C28 C -0.1616(5) 0.3863(4) 0.2143(3) 0.0642(19) Uani 1 1 d . . .
H28A H -0.1413 0.3609 0.1729 0.077 Uiso 1 1 calc R . .
H28B H -0.2385 0.4138 0.2103 0.077 Uiso 1 1 calc R . .
C29 C -0.1654(5) 0.3179(4) 0.2679(3) 0.0649(19) Uani 1 1 d . . .
H29A H -0.2439 0.3157 0.2873 0.078 Uiso 1 1 calc R . .
H29B H -0.1474 0.2625 0.2497 0.078 Uiso 1 1 calc R . .
C30 C -0.1167(5) 0.3215(4) 0.3877(3) 0.076(2) Uani 1 1 d . . .
H30A H -0.1364 0.2623 0.3902 0.114 Uiso 1 1 calc R . .
H30B H -0.1861 0.3549 0.3970 0.114 Uiso 1 1 calc R . .
H30C H -0.0556 0.3344 0.4187 0.114 Uiso 1 1 calc R . .
C31 C -0.1540(5) 0.4917(4) 0.3400(3) 0.074(2) Uani 1 1 d . . .
H31A H -0.2291 0.4691 0.3261 0.112 Uiso 1 1 calc R . .
H31B H -0.1478 0.5500 0.3268 0.112 Uiso 1 1 calc R . .
H31C H -0.1484 0.4881 0.3864 0.112 Uiso 1 1 calc R . .
C32 C 0.0657(5) 0.4723(4) 0.3357(3) 0.0677(19) Uani 1 1 d . . .
H32A H 0.0713 0.4584 0.3809 0.102 Uiso 1 1 calc R . .
H32B H 0.0694 0.5329 0.3305 0.102 Uiso 1 1 calc R . .
H32C H 0.1304 0.4464 0.3126 0.102 Uiso 1 1 calc R . .
C33 C 0.9792(9) 0.2320(6) 0.6062(4) 0.177(5) Uani 1 1 d . . .
H33A H 1.0346 0.2209 0.6406 0.265 Uiso 1 1 calc R . .
H33B H 0.8996 0.2228 0.6216 0.265 Uiso 1 1 calc R . .
H33C H 0.9875 0.2898 0.5921 0.265 Uiso 1 1 calc R . .
C34 C 1.0029(8) 0.1756(6) 0.5527(4) 0.118(3) Uani 1 1 d . . .
Cl1 Cl 0.30234(14) 0.00002(12) 0.44897(8) 0.0795(6) Uani 1 1 d . . .
Cl2 Cl 0.3048(2) 0.66703(13) -0.00526(11) 0.1233(9) Uani 1 1 d . . .
Cl3 Cl 0.50890(13) 0.36670(10) 0.24131(8) 0.0606(5) Uani 1 1 d . . .
Cl4 Cl 0.01787(13) 0.22088(11) 0.13675(8) 0.0694(5) Uani 1 1 d . . .
N1 N 0.4650(3) 0.1549(3) 0.1797(2) 0.0398(11) Uani 1 1 d . . .
N2 N 0.4613(4) 0.2996(3) 0.0838(2) 0.0451(12) Uani 1 1 d . . .
N3 N 0.0461(3) 0.4334(3) 0.1993(2) 0.0430(12) Uani 1 1 d . . .
N4 N 0.0408(3) 0.2964(3) 0.2999(2) 0.0409(11) Uani 1 1 d . . .
N5 N 1.0235(8) 0.1340(5) 0.5124(4) 0.172(4) Uani 1 1 d . . .
O1 O 0.2583(3) 0.2416(2) 0.23358(16) 0.0394(10) Uani 1 1 d . . .
O2 O 0.2574(3) 0.3572(2) 0.14993(17) 0.0454(10) Uani 1 1 d . . .

loop_
_atom_site_aniso_label
_atom_site_aniso_U_11
_atom_site_aniso_U_22
_atom_site_aniso_U_33
_atom_site_aniso_U_23
_atom_site_aniso_U_13
_atom_site_aniso_U_12
Zn1 0.0359(3) 0.0395(4) 0.0390(4) 0.0014(3) 0.0022(3) 0.0013(3)
Zn2 0.0348(3) 0.0395(4) 0.0455(4) 0.0032(3) -0.0011(3) 0.0016(3)
C1 0.033(3) 0.031(3) 0.039(4) -0.005(3) -0.004(3) -0.008(3)
C2 0.031(3) 0.035(3) 0.035(4) 0.000(2) -0.002(3) 0.004(2)
C3 0.043(4) 0.042(4) 0.050(4) 0.007(3) -0.001(3) 0.007(3)
C4 0.054(4) 0.043(4) 0.040(4) 0.015(3) -0.002(3) 0.012(3)
C5 0.044(4) 0.044(4) 0.040(4) 0.000(3) 0.008(3) -0.003(3)
C6 0.034(3) 0.031(3) 0.043(4) -0.001(3) 0.002(3) 0.001(3)
C7 0.045(3) 0.033(3) 0.047(4) -0.008(3) -0.001(3) 0.010(3)
C8 0.040(3) 0.034(3) 0.050(4) 0.001(3) -0.003(3) 0.004(3)
C9 0.070(4) 0.045(4) 0.054(4) 0.002(3) 0.017(3) 0.027(3)
C10 0.081(5) 0.053(5) 0.060(5) -0.014(4) 0.025(4) 0.010(4)
C11 0.068(4) 0.060(5) 0.050(4) 0.011(3) 0.022(3) 0.010(4)
C12 0.046(2) 0.093(5) 0.118(5) 0.016(3) 0.019(3) 0.000(3)
C13 0.046(2) 0.093(5) 0.118(5) 0.016(3) 0.019(3) 0.000(3)
C14 0.130(7) 0.079(6) 0.096(6) 0.013(4) 0.052(5) 0.041(5)
C15 0.091(6) 0.074(5) 0.067(5) -0.022(4) -0.021(5) -0.015(5)
C16 0.200(9) 0.090(6) 0.052(5) -0.008(4) 0.047(5) 0.049(6)
C17 0.039(3) 0.037(4) 0.037(4) 0.005(3) -0.005(3) -0.007(3)
C18 0.038(4) 0.049(4) 0.043(4) 0.010(3) 0.001(3) -0.001(3)
C19 0.069(5) 0.054(4) 0.054(4) 0.017(3) 0.018(4) -0.005(4)
C20 0.089(6) 0.041(4) 0.085(6) 0.015(4) 0.026(4) 0.003(4)
C21 0.085(5) 0.035(4) 0.086(5) 0.011(4) 0.023(4) 0.008(4)
C22 0.049(4) 0.041(4) 0.045(4) 0.002(3) 0.005(3) 0.002(3)
C23 0.047(4) 0.052(4) 0.037(4) 0.005(3) 0.007(3) -0.010(3)
C24 0.054(4) 0.033(3) 0.064(4) 0.001(3) 0.010(4) 0.002(3)
C25 0.031(3) 0.045(4) 0.063(4) 0.001(3) 0.011(3) 0.001(3)
C26 0.040(3) 0.037(4) 0.064(5) -0.002(3) 0.008(3) 0.010(3)
C27 0.039(3) 0.052(4) 0.055(4) 0.014(3) 0.008(3) 0.011(3)
C28 0.030(3) 0.074(5) 0.089(5) 0.002(4) -0.002(4) 0.008(3)
C29 0.040(3) 0.053(4) 0.102(6) 0.010(4) -0.005(4) -0.001(3)
C30 0.069(4) 0.070(5) 0.089(5) 0.021(4) 0.047(4) 0.022(4)
C31 0.086(5) 0.053(4) 0.084(5) 0.000(4) 0.022(4) 0.029(4)
C32 0.070(5) 0.061(5) 0.073(5) -0.011(3) -0.002(4) -0.002(4)
C33 0.269(12) 0.191(11) 0.070(6) -0.012(6) 0.025(7) 0.129(10)
C34 0.163(8) 0.098(7) 0.092(7) 0.011(6) 0.073(7) 0.035(6)
Cl1 0.0817(12) 0.0856(14) 0.0711(13) 0.0434(10) 0.0187(10) 0.0295(11)
Cl2 0.1449(19) 0.0690(15) 0.156(2) 0.0570(14) 0.0789(16) 0.0143(14)
Cl3 0.0575(10) 0.0585(11) 0.0660(11) -0.0151(8) -0.0039(8) -0.0090(9)
Cl4 0.0644(10) 0.0669(12) 0.0768(12) -0.0188(9) -0.0113(9) -0.0058(9)
N1 0.044(3) 0.040(3) 0.036(3) -0.002(2) 0.000(2) 0.003(2)
N2 0.043(3) 0.046(3) 0.047(3) 0.001(2) 0.008(2) 0.001(2)
N3 0.035(3) 0.043(3) 0.051(3) 0.007(2) 0.001(2) 0.005(2)
N4 0.030(2) 0.039(3) 0.053(3) -0.002(2) 0.005(2) 0.002(2)
N5 0.202(8) 0.144(8) 0.169(8) -0.063(6) 0.133(7) -0.024(7)
O1 0.0323(19) 0.043(3) 0.043(2) 0.0157(18) 0.0015(17) 0.0053(17)
O2 0.035(2) 0.052(3) 0.049(3) 0.014(2) 0.0019(18) 0.0066(19)

loop_
_atom_type_symbol
_atom_type_description
_atom_type_scat_dispersion_real
_atom_type_scat_dispersion_imag
_atom_type_scat_source
C C 0.0033 0.0016 'International Tables Vol C Tables 4.2.6.8 and 6.1.1.4'
H H 0.0000 0.0000 'International Tables Vol C Tables 4.2.6.8 and 6.1.1.4'
N N 0.0061 0.0033 'International Tables Vol C Tables 4.2.6.8 and 6.1.1.4'
O O 0.0106 0.0060 'International Tables Vol C Tables 4.2.6.8 and 6.1.1.4'
Cl Cl 0.1484 0.1585 'International Tables Vol C Tables 4.2.6.8 and 6.1.1.4'
Zn Zn 0.2839 1.4301 'International Tables Vol C Tables 4.2.6.8 and 6.1.1.4'

loop_
_geom_angle_atom_site_label_1
_geom_angle_atom_site_label_2
_geom_angle_atom_site_label_3
_geom_angle
_geom_angle_site_symmetry_1
_geom_angle_site_symmetry_3
_geom_angle_publ_flag
N2 Zn1 O1 145.62(15) . . ?
N2 Zn1 O2 85.53(15) . . ?
O1 Zn1 O2 74.31(13) . . ?
N2 Zn1 N1 92.64(18) . . ?
O1 Zn1 N1 88.55(15) . . ?
O2 Zn1 N1 144.83(15) . . ?
N2 Zn1 Cl3 106.16(13) . . ?
O1 Zn1 Cl3 105.37(11) . . ?
O2 Zn1 Cl3 103.02(11) . . ?
N1 Zn1 Cl3 111.15(12) . . ?
O1 Zn2 N3 142.21(15) . . ?
O1 Zn2 O2 74.06(13) . . ?
N3 Zn2 O2 85.75(16) . . ?
O1 Zn2 N4 88.39(14) . . ?
N3 Zn2 N4 90.17(17) . . ?
O2 Zn2 N4 144.36(14) . . ?
O1 Zn2 Cl4 103.37(11) . . ?
N3 Zn2 Cl4 112.71(12) . . ?
O2 Zn2 Cl4 105.07(11) . . ?
N4 Zn2 Cl4 109.11(11) . . ?
O1 C1 C6 121.4(5) . . ?
O1 C1 C2 121.2(5) . . ?
C6 C1 C2 117.5(5) . . ?
C3 C2 C1 119.8(5) . . ?
C3 C2 C7 115.4(5) . . ?
C1 C2 C7 124.6(5) . . ?
C4 C3 C2 121.1(5) . . ?
C4 C3 H3 119.4 . . ?
C2 C3 H3 119.4 . . ?
C3 C4 C5 119.9(5) . . ?
C3 C4 Cl1 120.2(4) . . ?
C5 C4 Cl1 119.8(4) . . ?
C4 C5 C6 121.6(5) . . ?
C4 C5 H5 119.2 . . ?
C6 C5 H5 119.2 . . ?
C5 C6 C1 119.8(5) . . ?
C5 C6 C8 114.4(5) . . ?
C1 C6 C8 125.8(5) . . ?
N1 C7 C2 129.0(5) . . ?
N1 C7 H7 115.5 . . ?
C2 C7 H7 115.5 . . ?
N4 C8 C6 129.4(5) . . ?
N4 C8 H8 115.3 . . ?
C6 C8 H8 115.3 . . ?
C14 C9 N1 112.6(5) . . ?
C14 C9 C10 114.5(5) . . ?
N1 C9 C10 107.6(4) . . ?
C14 C9 C13 111.6(6) . . ?
N1 C9 C13 104.8(5) . . ?
C10 C9 C13 104.9(5) . . ?
C15 C10 C11 115.9(6) . . ?
C15 C10 C9 113.4(6) . . ?
C11 C10 C9 104.5(5) . . ?
C15 C10 C16 106.9(6) . . ?
C11 C10 C16 106.1(5) . . ?
C9 C10 C16 109.8(5) . . ?
N2 C11 C10 111.9(5) . . ?
N2 C11 C12 108.0(5) . . ?
C10 C11 C12 106.2(6) . . ?
N2 C11 H11 110.2 . . ?
C10 C11 H11 110.2 . . ?
C12 C11 H11 110.2 . . ?
C13 C12 C11 105.9(5) . . ?
C13 C12 H12A 110.6 . . ?
C11 C12 H12A 110.6 . . ?
C13 C12 H12B 110.6 . . ?
C11 C12 H12B 110.6 . . ?
H12A C12 H12B 108.7 . . ?
C12 C13 C9 108.1(6) . . ?
C12 C13 H13A 110.1 . . ?
C9 C13 H13A 110.1 . . ?
C12 C13 H13B 110.1 . . ?
C9 C13 H13B 110.1 . . ?
H13A C13 H13B 108.4 . . ?
C9 C14 H14A 109.5 . . ?
C9 C14 H14B 109.5 . . ?
H14A C14 H14B 109.5 . . ?
C9 C14 H14C 109.5 . . ?
H14A C14 H14C 109.5 . . ?
H14B C14 H14C 109.5 . . ?
C10 C15 H15A 109.5 . . ?
C10 C15 H15B 109.5 . . ?
H15A C15 H15B 109.5 . . ?
C10 C15 H15C 109.5 . . ?
H15A C15 H15C 109.5 . . ?
H15B C15 H15C 109.5 . . ?
C10 C16 H16A 109.5 . . ?
C10 C16 H16B 109.5 . . ?
H16A C16 H16B 109.5 . . ?
C10 C16 H16C 109.5 . . ?
H16A C16 H16C 109.5 . . ?
H16B C16 H16C 109.5 . . ?
O2 C17 C18 120.8(5) . . ?
O2 C17 C22 121.9(5) . . ?
C18 C17 C22 117.3(5) . . ?
C19 C18 C17 119.7(5) . . ?
C19 C18 C23 116.3(5) . . ?
C17 C18 C23 123.9(5) . . ?
C20 C19 C18 121.1(6) . . ?
C20 C19 H19 119.4 . . ?
C18 C19 H19 119.4 . . ?
C19 C20 C21 120.0(6) . . ?
C19 C20 Cl2 119.5(5) . . ?
C21 C20 Cl2 120.1(5) . . ?
C20 C21 C22 121.2(6) . . ?
C20 C21 H21 119.4 . . ?
C22 C21 H21 119.4 . . ?
C21 C22 C17 120.6(5) . . ?
C21 C22 C24 115.3(6) . . ?
C17 C22 C24 124.0(5) . . ?
N2 C23 C18 127.1(5) . . ?
N2 C23 H23 116.5 . . ?
C18 C23 H23 116.5 . . ?
N3 C24 C22 128.2(5) . . ?
N3 C24 H24 115.9 . . ?
C22 C24 H24 115.9 . . ?
N4 C25 C30 114.3(5) . . ?
N4 C25 C29 105.9(4) . . ?
C30 C25 C29 110.7(4) . . ?
N4 C25 C26 108.2(4) . . ?
C30 C25 C26 112.4(5) . . ?
C29 C25 C26 104.6(5) . . ?
C32 C26 C27 114.4(5) . . ?
C32 C26 C31 108.3(5) . . ?
C27 C26 C31 105.6(4) . . ?
C32 C26 C25 114.1(5) . . ?
C27 C26 C25 103.4(4) . . ?
C31 C26 C25 110.7(4) . . ?
N3 C27 C28 109.7(4) . . ?
N3 C27 C26 111.7(4) . . ?
C28 C27 C26 105.4(5) . . ?
N3 C27 H27 110.0 . . ?
C28 C27 H27 110.0 . . ?
C26 C27 H27 110.0 . . ?
C27 C28 C29 106.8(5) . . ?
C27 C28 H28A 110.4 . . ?
C29 C28 H28A 110.4 . . ?
C27 C28 H28B 110.4 . . ?
C29 C28 H28B 110.4 . . ?
H28A C28 H28B 108.6 . . ?
C25 C29 C28 107.3(5) . . ?
C25 C29 H29A 110.3 . . ?
C28 C29 H29A 110.3 . . ?
C25 C29 H29B 110.3 . . ?
C28 C29 H29B 110.3 . . ?
H29A C29 H29B 108.5 . . ?
C25 C30 H30A 109.5 . . ?
C25 C30 H30B 109.5 . . ?
H30A C30 H30B 109.5 . . ?
C25 C30 H30C 109.5 . . ?
H30A C30 H30C 109.5 . . ?
H30B C30 H30C 109.5 . . ?
C26 C31 H31A 109.5 . . ?
C26 C31 H31B 109.5 . . ?
H31A C31 H31B 109.5 . . ?
C26 C31 H31C 109.5 . . ?
H31A C31 H31C 109.5 . . ?
H31B C31 H31C 109.5 . . ?
C26 C32 H32A 109.5 . . ?
C26 C32 H32B 109.5 . . ?
H32A C32 H32B 109.5 . . ?
C26 C32 H32C 109.5 . . ?
H32A C32 H32C 109.5 . . ?
H32B C32 H32C 109.5 . . ?
C34 C33 H33A 109.5 . . ?
C34 C33 H33B 109.5 . . ?
H33A C33 H33B 109.5 . . ?
C34 C33 H33C 109.5 . . ?
H33A C33 H33C 109.5 . . ?
H33B C33 H33C 109.5 . . ?
N5 C34 C33 178.2(12) . . ?
C7 N1 C9 119.4(5) . . ?
C7 N1 Zn1 119.7(4) . . ?
C9 N1 Zn1 120.5(3) . . ?
C23 N2 C11 116.0(5) . . ?
C23 N2 Zn1 122.9(4) . . ?
C11 N2 Zn1 120.6(4) . . ?
C24 N3 C27 115.3(4) . . ?
C24 N3 Zn2 127.4(4) . . ?
C27 N3 Zn2 117.2(3) . . ?
C8 N4 C25 117.7(4) . . ?
C8 N4 Zn2 121.7(3) . . ?
C25 N4 Zn2 120.4(3) . . ?
C1 O1 Zn2 128.7(3) . . ?
C1 O1 Zn1 124.3(3) . . ?
Zn2 O1 Zn1 106.94(15) . . ?
C17 O2 Zn1 123.9(3) . . ?
C17 O2 Zn2 130.6(4) . . ?
Zn1 O2 Zn2 104.45(15) . . ?

loop_
_geom_bond_atom_site_label_1
_geom_bond_atom_site_label_2
_geom_bond_distance
_geom_bond_site_symmetry_2
_geom_bond_publ_flag
Zn1 N2 2.065(4) . ?
Zn1 O1 2.067(3) . ?
Zn1 O2 2.085(3) . ?
Zn1 N1 2.108(4) . ?
Zn1 Cl3 2.2578(16) . ?
Zn2 O1 2.057(3) . ?
Zn2 N3 2.079(4) . ?
Zn2 O2 2.107(3) . ?
Zn2 N4 2.147(4) . ?
Zn2 Cl4 2.2435(16) . ?
C1 O1 1.314(5) . ?
C1 C6 1.414(6) . ?
C1 C2 1.425(6) . ?
C2 C3 1.396(6) . ?
C2 C7 1.451(6) . ?
C3 C4 1.362(6) . ?
C3 H3 0.9300 . ?
C4 C5 1.363(7) . ?
C4 Cl1 1.743(5) . ?
C5 C6 1.392(7) . ?
C5 H5 0.9300 . ?
C6 C8 1.446(6) . ?
C7 N1 1.289(6) . ?
C7 H7 0.9300 . ?
C8 N4 1.289(5) . ?
C8 H8 0.9300 . ?
C9 C14 1.509(7) . ?
C9 N1 1.518(6) . ?
C9 C10 1.537(8) . ?
C9 C13 1.550(8) . ?
C10 C15 1.495(8) . ?
C10 C11 1.499(8) . ?
C10 C16 1.555(7) . ?
C11 N2 1.466(6) . ?
C11 C12 1.543(8) . ?
C11 H11 0.9800 . ?
C12 C13 1.489(8) . ?
C12 H12A 0.9700 . ?
C12 H12B 0.9700 . ?
C13 H13A 0.9700 . ?
C13 H13B 0.9700 . ?
C14 H14A 0.9600 . ?
C14 H14B 0.9600 . ?
C14 H14C 0.9600 . ?
C15 H15A 0.9600 . ?
C15 H15B 0.9600 . ?
C15 H15C 0.9600 . ?
C16 H16A 0.9600 . ?
C16 H16B 0.9600 . ?
C16 H16C 0.9600 . ?
C17 O2 1.304(6) . ?
C17 C18 1.410(7) . ?
C17 C22 1.413(7) . ?
C18 C19 1.403(7) . ?
C18 C23 1.442(7) . ?
C19 C20 1.353(8) . ?
C19 H19 0.9300 . ?
C20 C21 1.362(8) . ?
C20 Cl2 1.753(6) . ?
C21 C22 1.379(7) . ?
C21 H21 0.9300 . ?
C22 C24 1.448(7) . ?
C23 N2 1.283(6) . ?
C23 H23 0.9300 . ?
C24 N3 1.277(6) . ?
C24 H24 0.9300 . ?
C25 N4 1.512(5) . ?
C25 C30 1.538(7) . ?
C25 C29 1.538(7) . ?
C25 C26 1.562(7) . ?
C26 C32 1.521(7) . ?
C26 C27 1.551(7) . ?
C26 C31 1.552(7) . ?
C27 N3 1.485(6) . ?
C27 C28 1.535(7) . ?
C27 H27 0.9800 . ?
C28 C29 1.543(7) . ?
C28 H28A 0.9700 . ?
C28 H28B 0.9700 . ?
C29 H29A 0.9700 . ?
C29 H29B 0.9700 . ?
C30 H30A 0.9600 . ?
C30 H30B 0.9600 . ?
C30 H30C 0.9600 . ?
C31 H31A 0.9600 . ?
C31 H31B 0.9600 . ?
C31 H31C 0.9600 . ?
C32 H32A 0.9600 . ?
C32 H32B 0.9600 . ?
C32 H32C 0.9600 . ?
C33 C34 1.442(10) . ?
C33 H33A 0.9600 . ?
C33 H33B 0.9600 . ?
C33 H33C 0.9600 . ?
C34 N5 1.082(9) . ?
